data_2015437
loop_
_publ_author_name
'Villiers, Claude'
'Thu\'ery, Pierre'
'Ephritikhine, Michel'

_publ_section_title
;
 (Borohydrido)(18-crown-6)potassium and
 (borohydrido)(dibenzo-18-crown-6)(tetrahydrofuran)potassium
;
_journal_coeditor_code GZ3011
_journal_issue 7
_journal_name_full 'Acta Crystallographica Section C'
_journal_page_first m275
_journal_page_last m277
_journal_paper_doi 10.1107/S0108270106016507
_journal_volume 62
_journal_year 2006
_chemical_formula_iupac '[K (B H4) (C12 H24 O6)]'
_chemical_formula_moiety 'C12 H28 B K O6'
_chemical_formula_sum 'C12 H28 B K O6'
_chemical_formula_weight 318.25
_chemical_name_systematic
;
(borohydrido)(1,4,7,10,13,16-hexaoxacyclooctadecane-\k^6^<i>O</i>)potassium
;
_space_group_IT_number 19
_symmetry_cell_setting orthorhombic
_symmetry_space_group_name_Hall 'P 2ac 2ab'
_symmetry_space_group_name_H-M 'P 21 21 21'
_atom_sites_solution_hydrogens geom
_atom_sites_solution_primary direct
_atom_sites_solution_secondary difmap
_audit_creation_method SHELXL97
_cell_angle_alpha 90.00
_cell_angle_beta 90.00
_cell_angle_gamma 90.00
_cell_formula_units_Z 4
_cell_length_a 8.2049(5)
_cell_length_b 11.9741(8)
_cell_length_c 17.9611(12)
_cell_measurement_reflns_used 11824
_cell_measurement_temperature 100(2)
_cell_measurement_theta_max 25.67
_cell_measurement_theta_min 2.84
_cell_volume 1764.6(2)
_computing_cell_refinement 'HKL2000 (Otwinowski & Minor, 1997)'
_computing_data_collection 'COLLECT (Nonius, 1998)'
_computing_data_reduction HKL2000
_computing_molecular_graphics 'SHELXTL (Bruker, 1999)'
_computing_publication_material 'SHELXTL and PLATON (Spek, 2003)'
_computing_structure_refinement 'SHELXL97 (Sheldrick, 1997)'
_computing_structure_solution 'SHELXS97 (Sheldrick, 1997)'
_diffrn_ambient_temperature 100(2)
_diffrn_measured_fraction_theta_full 0.989
_diffrn_measured_fraction_theta_max 0.989
_diffrn_measurement_device_type 'Nonius KappaCCD area-detector'
_diffrn_measurement_method '\f scan with 2\% steps'
_diffrn_radiation_monochromator graphite
_diffrn_radiation_source 'fine-focus sealed tube'
_diffrn_radiation_type MoK\a
_diffrn_radiation_wavelength 0.71073
_diffrn_reflns_av_R_equivalents 0.0525
_diffrn_reflns_av_sigmaI/netI 0.0513
_diffrn_reflns_limit_h_max 10
_diffrn_reflns_limit_h_min -10
_diffrn_reflns_limit_k_max 14
_diffrn_reflns_limit_k_min -14
_diffrn_reflns_limit_l_max 21
_diffrn_reflns_limit_l_min -21
_diffrn_reflns_number 11824
_diffrn_reflns_theta_full 25.67
_diffrn_reflns_theta_max 25.67
_diffrn_reflns_theta_min 2.84
_diffrn_standards_decay_% 0
_diffrn_standards_interval_time 0
_diffrn_standards_number 0
_exptl_absorpt_coefficient_mu 0.319
_exptl_absorpt_correction_type none
_exptl_crystal_colour colourless
_exptl_crystal_density_diffrn 1.198
_exptl_crystal_description parallelepiped
_exptl_crystal_F_000 688
_exptl_crystal_size_max 0.30
_exptl_crystal_size_mid 0.30
_exptl_crystal_size_min 0.25
_refine_diff_density_max 0.148
_refine_diff_density_min -0.144
_refine_ls_abs_structure_details 'Flack (1983), with how many Friedel pairs'
_refine_ls_abs_structure_Flack 0.03(4)
_refine_ls_extinction_method none
_refine_ls_goodness_of_fit_ref 1.031
_refine_ls_hydrogen_treatment constr
_refine_ls_matrix_type full
_refine_ls_number_parameters 181
_refine_ls_number_reflns 3290
_refine_ls_number_restraints 0
_refine_ls_restrained_S_all 1.031
_refine_ls_R_factor_all 0.0447
_refine_ls_R_factor_gt 0.0346
_refine_ls_shift/su_max 0.001
_refine_ls_shift/su_mean 0.000
_refine_ls_structure_factor_coef Fsqd
_refine_ls_weighting_details 'calc w = 1/[\s^2^(Fo^2^)+(0.0331P)^2^+0.2179P] where P=(Fo^2^+2Fc^2^)/3'
_refine_ls_weighting_scheme calc
_refine_ls_wR_factor_gt 0.0794
_refine_ls_wR_factor_ref 0.0832
_reflns_number_gt 2858
_reflns_number_total 3290
_reflns_threshold_expression I>2\s(I)
_cod_data_source_file gz3011.cif
_cod_data_source_block I
_cod_database_code 2015437
_cod_database_fobs_code 2015437

loop_
_symmetry_equiv_pos_as_xyz
'x, y, z'
'-x+1/2, -y, z+1/2'
'-x, y+1/2, -z+1/2'
'x+1/2, -y+1/2, -z'

loop_
_atom_site_type_symbol
_atom_site_label
_atom_site_fract_x
_atom_site_fract_y
_atom_site_fract_z
_atom_site_U_iso_or_equiv
_atom_site_adp_type
_atom_site_calc_flag
_atom_site_refinement_flags
_atom_site_occupancy
K K1 0.62347(6) 0.46724(4) 0.93213(3) 0.03555(13) Uani d . 1
B B1 0.8097(4) 0.6083(2) 0.82802(17) 0.0454(7) Uani d . 1
H H1 0.8625 0.6082 0.8873 0.054 Uiso d R 1
H H2 0.6793 0.6434 0.8292 0.054 Uiso d R 1
H H3 0.8074 0.5185 0.8053 0.054 Uiso d R 1
H H4 0.8896 0.6632 0.7902 0.054 Uiso d R 1
O O1 0.8847(2) 0.31688(11) 0.93959(8) 0.0361(3) Uani d . 1
O O2 0.6374(2) 0.26653(13) 0.84067(8) 0.0382(4) Uani d . 1
O O3 0.3775(2) 0.41827(14) 0.83312(9) 0.0445(4) Uani d . 1
O O4 0.2973(2) 0.55040(14) 0.95743(9) 0.0433(4) Uani d . 1
O O5 0.5370(2) 0.58289(13) 1.06563(10) 0.0447(4) Uani d . 1
O O6 0.79900(19) 0.43506(12) 1.06931(10) 0.0392(4) Uani d . 1
C C1 0.8927(3) 0.2187(2) 0.89503(13) 0.0406(5) Uani d . 1
H H1A 0.8425 0.1565 0.9210 0.049 Uiso calc R 1
H H1B 1.0054 0.1998 0.8847 0.049 Uiso calc R 1
C C2 0.8036(3) 0.2417(2) 0.82377(14) 0.0425(6) Uani d . 1
H H2A 0.8533 0.3044 0.7982 0.051 Uiso calc R 1
H H2B 0.8094 0.1770 0.7914 0.051 Uiso calc R 1
C C3 0.5431(3) 0.2816(3) 0.77469(14) 0.0511(7) Uani d . 1
H H3A 0.5416 0.2129 0.7461 0.061 Uiso calc R 1
H H3B 0.5913 0.3396 0.7441 0.061 Uiso calc R 1
C C4 0.3720(4) 0.3137(2) 0.79575(14) 0.0488(6) Uani d . 1
H H4A 0.3048 0.3195 0.7515 0.059 Uiso calc R 1
H H4B 0.3251 0.2574 0.8281 0.059 Uiso calc R 1
C C5 0.2193(3) 0.4653(3) 0.84414(15) 0.0503(6) Uani d . 1
H H5A 0.1522 0.4144 0.8729 0.060 Uiso calc R 1
H H5B 0.1668 0.4777 0.7965 0.060 Uiso calc R 1
C C6 0.2372(3) 0.5730(2) 0.88456(15) 0.0508(7) Uani d . 1
H H6A 0.3124 0.6214 0.8582 0.061 Uiso calc R 1
H H6B 0.1326 0.6105 0.8876 0.061 Uiso calc R 1
C C7 0.3035(4) 0.6485(2) 1.00252(16) 0.0526(7) Uani d . 1
H H7A 0.1948 0.6789 1.0088 0.063 Uiso calc R 1
H H7B 0.3709 0.7047 0.9788 0.063 Uiso calc R 1
C C8 0.3735(3) 0.6181(2) 1.07661(15) 0.0492(6) Uani d . 1
H H8A 0.3705 0.6821 1.1097 0.059 Uiso calc R 1
H H8B 0.3103 0.5584 1.0990 0.059 Uiso calc R 1
C C9 0.6142(4) 0.5552(2) 1.13387(13) 0.0483(6) Uani d . 1
H H9A 0.5611 0.4910 1.1562 0.058 Uiso calc R 1
H H9B 0.6066 0.6174 1.1683 0.058 Uiso calc R 1
C C10 0.7891(3) 0.5289(2) 1.11829(14) 0.0480(6) Uani d . 1
H H10A 0.8415 0.5931 1.0956 0.058 Uiso calc R 1
H H10B 0.8451 0.5123 1.1645 0.058 Uiso calc R 1
C C11 0.9631(3) 0.4123(2) 1.04955(14) 0.0425(6) Uani d . 1
H H11A 1.0298 0.4078 1.0940 0.051 Uiso calc R 1
H H11B 1.0052 0.4720 1.0185 0.051 Uiso calc R 1
C C12 0.9697(3) 0.3038(2) 1.00811(14) 0.0406(6) Uani d . 1
H H12A 1.0822 0.2832 0.9986 0.049 Uiso calc R 1
H H12B 0.9196 0.2452 1.0375 0.049 Uiso calc R 1

loop_
_atom_site_aniso_label
_atom_site_aniso_U_11
_atom_site_aniso_U_22
_atom_site_aniso_U_33
_atom_site_aniso_U_12
_atom_site_aniso_U_13
_atom_site_aniso_U_23
K1 0.0340(2) 0.0351(2) 0.0376(2) -0.0005(2) -0.0027(2) 0.0020(2)
B1 0.0421(15) 0.0411(15) 0.0529(18) 0.0003(13) 0.0016(14) 0.0111(13)
O1 0.0388(8) 0.0343(7) 0.0353(8) 0.0010(8) -0.0037(8) -0.0002(6)
O2 0.0354(8) 0.0486(9) 0.0308(8) -0.0049(8) -0.0001(7) -0.0015(7)
O3 0.0345(8) 0.0552(10) 0.0437(9) -0.0035(9) -0.0041(8) 0.0002(8)
O4 0.0406(8) 0.0403(9) 0.0490(10) 0.0049(8) -0.0026(7) 0.0034(7)
O5 0.0459(9) 0.0422(9) 0.0459(9) 0.0064(8) -0.0011(8) -0.0047(9)
O6 0.0413(8) 0.0362(8) 0.0402(9) 0.0011(7) -0.0046(8) -0.0054(8)
C1 0.0380(13) 0.0378(12) 0.0462(14) 0.0010(12) 0.0055(12) -0.0029(10)
C2 0.0429(13) 0.0448(14) 0.0396(14) -0.0020(12) 0.0079(11) -0.0051(11)
C3 0.0498(15) 0.0696(18) 0.0339(14) -0.0031(14) -0.0049(11) -0.0057(12)
C4 0.0446(13) 0.0624(16) 0.0395(13) -0.0047(15) -0.0087(13) -0.0018(12)
C5 0.0350(12) 0.0644(16) 0.0516(15) -0.0017(14) -0.0094(11) 0.0116(14)
C6 0.0401(14) 0.0560(16) 0.0562(17) 0.0049(13) -0.0067(12) 0.0142(14)
C7 0.0478(15) 0.0379(14) 0.072(2) 0.0085(13) 0.0010(14) -0.0020(13)
C8 0.0506(14) 0.0422(12) 0.0547(16) 0.0066(14) 0.0088(15) -0.0092(12)
C9 0.0616(16) 0.0422(13) 0.0410(13) 0.0014(14) -0.0050(13) -0.0091(10)
C10 0.0556(15) 0.0405(13) 0.0479(15) 0.0014(13) -0.0129(12) -0.0111(12)
C11 0.0372(13) 0.0415(13) 0.0488(16) 0.0021(12) -0.0112(11) 0.0005(11)
C12 0.0373(13) 0.0410(14) 0.0436(14) 0.0056(12) -0.0061(11) 0.0045(11)

loop_
_atom_type_symbol
_atom_type_description
_atom_type_scat_dispersion_real
_atom_type_scat_dispersion_imag
_atom_type_scat_source
C C 0.0033 0.0016 'International Tables Vol C Tables 4.2.6.8 and 6.1.1.4'
H H 0.0000 0.0000 'International Tables Vol C Tables 4.2.6.8 and 6.1.1.4'
B B 0.0013 0.0007 'International Tables Vol C Tables 4.2.6.8 and 6.1.1.4'
O O 0.0106 0.0060 'International Tables Vol C Tables 4.2.6.8 and 6.1.1.4'
K K 0.2009 0.2494 'International Tables Vol C Tables 4.2.6.8 and 6.1.1.4'

loop_
_geom_angle_atom_site_label_1
_geom_angle_atom_site_label_2
_geom_angle_atom_site_label_3
_geom_angle
O3 K1 O1 117.04(5)
O3 K1 O5 117.58(5)
O1 K1 O5 117.45(5)
O3 K1 O6 152.97(5)
O1 K1 O6 59.38(4)
O5 K1 O6 58.08(5)
O3 K1 O4 59.76(5)
O1 K1 O4 157.17(5)
O5 K1 O4 58.10(5)
O6 K1 O4 111.99(5)
O3 K1 O2 59.26(5)
O1 K1 O2 57.79(5)
O5 K1 O2 151.93(5)
O6 K1 O2 110.64(5)
O4 K1 O2 114.15(5)
H1 B1 H2 109.5
H1 B1 H3 109.5
H2 B1 H3 109.5
H1 B1 H4 109.5
H2 B1 H4 109.5
H3 B1 H4 109.5
C12 O1 C1 111.88(17)
C12 O1 K1 119.14(13)
C1 O1 K1 122.61(14)
C3 O2 C2 111.58(18)
C3 O2 K1 110.05(15)
C2 O2 K1 109.21(13)
C4 O3 C5 112.6(2)
C4 O3 K1 121.06(15)
C5 O3 K1 119.51(14)
C6 O4 C7 112.15(19)
C6 O4 K1 103.99(14)
C7 O4 K1 109.86(15)
C9 O5 C8 111.8(2)
C9 O5 K1 120.02(14)
C8 O5 K1 119.66(14)
C11 O6 C10 111.04(18)
C11 O6 K1 106.64(14)
C10 O6 K1 113.12(13)
O1 C1 C2 107.81(19)
O1 C1 H1A 110.1
C2 C1 H1A 110.1
O1 C1 H1B 110.1
C2 C1 H1B 110.1
H1A C1 H1B 108.5
O2 C2 C1 108.80(19)
O2 C2 H2A 109.9
C1 C2 H2A 109.9
O2 C2 H2B 109.9
C1 C2 H2B 109.9
H2A C2 H2B 108.3
O2 C3 C4 109.3(2)
O2 C3 H3A 109.8
C4 C3 H3A 109.8
O2 C3 H3B 109.8
C4 C3 H3B 109.8
H3A C3 H3B 108.3
O3 C4 C3 108.3(2)
O3 C4 H4A 110.0
C3 C4 H4A 110.0
O3 C4 H4B 110.0
C3 C4 H4B 110.0
H4A C4 H4B 108.4
O3 C5 C6 108.6(2)
O3 C5 H5A 110.0
C6 C5 H5A 110.0
O3 C5 H5B 110.0
C6 C5 H5B 110.0
H5A C5 H5B 108.3
O4 C6 C5 108.5(2)
O4 C6 H6A 110.0
C5 C6 H6A 110.0
O4 C6 H6B 110.0
C5 C6 H6B 110.0
H6A C6 H6B 108.4
O4 C7 C8 108.6(2)
O4 C7 H7A 110.0
C8 C7 H7A 110.0
O4 C7 H7B 110.0
C8 C7 H7B 110.0
H7A C7 H7B 108.4
O5 C8 C7 108.1(2)
O5 C8 H8A 110.1
C7 C8 H8A 110.1
O5 C8 H8B 110.1
C7 C8 H8B 110.1
H8A C8 H8B 108.4
O5 C9 C10 108.4(2)
O5 C9 H9A 110.0
C10 C9 H9A 110.0
O5 C9 H9B 110.0
C10 C9 H9B 110.0
H9A C9 H9B 108.4
O6 C10 C9 109.6(2)
O6 C10 H10A 109.8
C9 C10 H10A 109.8
O6 C10 H10B 109.8
C9 C10 H10B 109.8
H10A C10 H10B 108.2
O6 C11 C12 109.0(2)
O6 C11 H11A 109.9
C12 C11 H11A 109.9
O6 C11 H11B 109.9
C12 C11 H11B 109.9
H11A C11 H11B 108.3
O1 C12 C11 108.45(19)
O1 C12 H12A 110.0
C11 C12 H12A 110.0
O1 C12 H12B 110.0
C11 C12 H12B 110.0
H12A C12 H12B 108.4

loop_
_geom_bond_atom_site_label_1
_geom_bond_atom_site_label_2
_geom_bond_distance
_geom_bond_publ_flag
K1 O1 2.8023(16) yes
K1 O2 2.9135(16) yes
K1 O3 2.7532(17) yes
K1 O4 2.8911(17) yes
K1 O5 2.8584(18) yes
K1 O6 2.8797(17) yes
K1 H1 2.7097 ?
K1 H3 2.8010 ?
K1 H2 2.8417 ?
K1 B1 2.947(3) ?
B1 H1 1.1500 ?
B1 H2 1.1500 ?
B1 H3 1.1500 ?
B1 H4 1.1500 ?
O1 C12 1.423(3) ?
O1 C1 1.424(3) ?
O2 C3 1.427(3) ?
O2 C2 1.428(3) ?
O3 C4 1.421(3) ?
O3 C5 1.429(3) ?
O4 C6 1.425(3) ?
O4 C7 1.428(3) ?
O5 C9 1.419(3) ?
O5 C8 1.420(3) ?
O6 C11 1.419(3) ?
O6 C10 1.430(3) ?
C1 C2 1.499(4) ?
C1 H1A 0.9700 ?
C1 H1B 0.9700 ?
C2 H2A 0.9700 ?
C2 H2B 0.9700 ?
C3 C4 1.504(4) ?
C3 H3A 0.9700 ?
C3 H3B 0.9700 ?
C4 H4A 0.9700 ?
C4 H4B 0.9700 ?
C5 C6 1.487(4) ?
C5 H5A 0.9700 ?
C5 H5B 0.9700 ?
C6 H6A 0.9700 ?
C6 H6B 0.9700 ?
C7 C8 1.494(4) ?
C7 H7A 0.9700 ?
C7 H7B 0.9700 ?
C8 H8A 0.9700 ?
C8 H8B 0.9700 ?
C9 C10 1.495(4) ?
C9 H9A 0.9700 ?
C9 H9B 0.9700 ?
C10 H10A 0.9700 ?
C10 H10B 0.9700 ?
C11 C12 1.498(3) ?
C11 H11A 0.9700 ?
C11 H11B 0.9700 ?
C12 H12A 0.9700 ?
C12 H12B 0.9700 ?
